data_7153082
loop_
_publ_author_name
'Jones, Raymond C. F.'
'Howard, Kevin J.'
'Snaith, John S.'
'Blake, Alexander J.'
'Li, Wang-Shei'
'Steel, Peter J.'

_publ_section_title
;
 Cycloaddition of homochiral dihydroimidazoles: a 1,3-dipolar
 cycloaddition route to optically active pyrrolo[1,2-a]imidazoles.
;
_journal_issue 1
_journal_name_full 'Organic &amp; biomolecular chemistry'
_journal_page_first 297
_journal_page_last 306
_journal_paper_doi 10.1039/c0ob00529k
_journal_volume 9
_journal_year 2011
_chemical_formula_sum 'C27 H34 N2 O4'
_chemical_formula_weight 450.56
_chemical_name_systematic
;
?
;
_space_group_IT_number 19
_symmetry_cell_setting orthorhombic
_symmetry_space_group_name_Hall 'P 2ac 2ab'
_symmetry_space_group_name_H-M 'P 21 21 21'
_atom_sites_solution_hydrogens geom
_atom_sites_solution_primary direct
_atom_sites_solution_secondary difmap
_audit_creation_method SHELXL-97
_cell_angle_alpha 90.00
_cell_angle_beta 90.00
_cell_angle_gamma 90.00
_cell_formula_units_Z 4
_cell_length_a 8.0460(10)
_cell_length_b 14.280(2)
_cell_length_c 22.646(3)
_cell_measurement_reflns_used 51
_cell_measurement_temperature 293(2)
_cell_measurement_theta_max 15
_cell_measurement_theta_min 10
_cell_volume 2602.0(6)
_computing_structure_refinement 'SHELXL-97 (Sheldrick, 1997)'
_computing_structure_solution 'SHELXS-97 (Sheldrick, 1990)'
_diffrn_ambient_temperature 293(2)
_diffrn_measured_fraction_theta_full 0.998
_diffrn_measured_fraction_theta_max 0.998
_diffrn_measurement_device_type P4
_diffrn_measurement_method 'omega scans'
_diffrn_radiation_monochromator graphite
_diffrn_radiation_source 'fine-focus sealed tube'
_diffrn_radiation_type MoK\a
_diffrn_radiation_wavelength 0.71073
_diffrn_reflns_av_R_equivalents 0.2758
_diffrn_reflns_av_sigmaI/netI 0.0609
_diffrn_reflns_limit_h_max 9
_diffrn_reflns_limit_h_min 0
_diffrn_reflns_limit_k_max 16
_diffrn_reflns_limit_k_min 0
_diffrn_reflns_limit_l_max 26
_diffrn_reflns_limit_l_min 0
_diffrn_reflns_number 2631
_diffrn_reflns_theta_full 25.00
_diffrn_reflns_theta_max 25.00
_diffrn_reflns_theta_min 2.30
_diffrn_standards_decay_% 0
_diffrn_standards_interval_count 100
_diffrn_standards_number 3
_exptl_absorpt_coefficient_mu 0.077
_exptl_absorpt_correction_T_max 0.9773
_exptl_absorpt_correction_T_min 0.9481
_exptl_crystal_colour colourless
_exptl_crystal_density_diffrn 1.150
_exptl_crystal_density_method 'not measured'
_exptl_crystal_description block
_exptl_crystal_F_000 968
_exptl_crystal_size_max 0.70
_exptl_crystal_size_mid 0.59
_exptl_crystal_size_min 0.30
_refine_diff_density_max 0.141
_refine_diff_density_min -0.127
_refine_diff_density_rms 0.029
_refine_ls_abs_structure_details 'Flack H D (1983), Acta Cryst. A39, 876-881'
_refine_ls_abs_structure_Flack 9(2)
_refine_ls_extinction_coef 0.0067(12)
_refine_ls_extinction_expression Fc^*^=kFc[1+0.001xFc^2^\l^3^/sin(2\q)]^-1/4^
_refine_ls_extinction_method SHELXL
_refine_ls_goodness_of_fit_ref 0.807
_refine_ls_hydrogen_treatment mixed
_refine_ls_matrix_type full
_refine_ls_number_parameters 299
_refine_ls_number_reflns 2620
_refine_ls_number_restraints 0
_refine_ls_restrained_S_all 0.807
_refine_ls_R_factor_all 0.0854
_refine_ls_R_factor_gt 0.0418
_refine_ls_shift/su_max 0.007
_refine_ls_shift/su_mean 0.001
_refine_ls_structure_factor_coef Fsqd
_refine_ls_weighting_details 'calc w=1/[\s^2^(Fo^2^)+(0.0601P)^2^+0.0000P] where P=(Fo^2^+2Fc^2^)/3'
_refine_ls_weighting_scheme calc
_refine_ls_wR_factor_gt 0.0939
_refine_ls_wR_factor_ref 0.1034
_reflns_number_gt 1393
_reflns_number_total 2620
_reflns_threshold_expression >2sigma(I)
_cod_data_source_file c0ob00529k.txt
_cod_data_source_block 3js2
_cod_depositor_comments 'Adding full bibliography for 7153082--7153084.cif.'
_cod_original_sg_symbol_H-M P2(1)2(1)2(1)
_cod_database_code 7153082

loop_
_symmetry_equiv_pos_as_xyz
'x, y, z'
'-x+1/2, -y, z+1/2'
'-x, y+1/2, -z+1/2'
'x+1/2, -y+1/2, -z'

loop_
_atom_site_label
_atom_site_type_symbol
_atom_site_fract_x
_atom_site_fract_y
_atom_site_fract_z
_atom_site_U_iso_or_equiv
_atom_site_adp_type
_atom_site_occupancy
_atom_site_symmetry_multiplicity
_atom_site_calc_flag
_atom_site_refinement_flags
N1 N -0.2866(4) -0.47670(18) -0.01322(11) 0.0455(7) Uani 1 1 d .
C2 C -0.1996(5) -0.4484(2) 0.04008(15) 0.0555(10) Uani 1 1 d .
H2A H -0.2265 -0.3843 0.0506 0.067 Uiso 1 1 calc R
H2B H -0.0802 -0.4539 0.0351 0.067 Uiso 1 1 calc R
C3 C -0.2626(5) -0.5165(2) 0.08646(14) 0.0533(10) Uani 1 1 d .
H3A H -0.3706 -0.4951 0.1012 0.064 Uiso 1 1 calc R
N4 N -0.2850(4) -0.60271(19) 0.05230(10) 0.0458(7) Uani 1 1 d .
C5 C -0.4335(5) -0.6597(2) 0.06524(14) 0.0513(10) Uani 1 1 d .
H5A H -0.5266 -0.6197 0.0773 0.062 Uiso 1 1 calc R
C6 C -0.4696(5) -0.7060(2) 0.00644(14) 0.0561(10) Uani 1 1 d .
H6A H -0.5850 -0.7251 0.0041 0.067 Uiso 1 1 calc R
H6B H -0.3995 -0.7605 0.0008 0.067 Uiso 1 1 calc R
C7 C -0.4308(4) -0.6306(2) -0.03995(14) 0.0476(9) Uani 1 1 d .
C7A C -0.2824(4) -0.5789(2) -0.01102(14) 0.0472(9) Uani 1 1 d .
H7AA H -0.1783 -0.6013 -0.0286 0.057 Uiso 1 1 calc R
C10 C -0.2068(5) -0.4406(3) -0.06702(15) 0.0610(11) Uani 1 1 d .
H10A H -0.2605 -0.4680 -0.1013 0.073 Uiso 1 1 calc R
H10B H -0.0912 -0.4598 -0.0674 0.073 Uiso 1 1 calc R
C11 C -0.2156(5) -0.3346(3) -0.07163(15) 0.0549(10) Uani 1 1 d .
C12 C -0.3438(5) -0.2926(3) -0.10080(16) 0.0656(11) Uani 1 1 d .
H12A H -0.4258 -0.3297 -0.1178 0.079 Uiso 1 1 calc R
C13 C -0.3555(6) -0.1959(3) -0.10589(19) 0.0772(13) Uani 1 1 d .
H13A H -0.4431 -0.1685 -0.1264 0.093 Uiso 1 1 calc R
C14 C -0.2355(7) -0.1421(3) -0.0802(2) 0.0827(15) Uani 1 1 d .
H14A H -0.2414 -0.0772 -0.0833 0.099 Uiso 1 1 calc R
C15 C -0.1074(7) -0.1820(3) -0.0501(2) 0.0828(14) Uani 1 1 d .
H15A H -0.0281 -0.1445 -0.0318 0.099 Uiso 1 1 calc R
C16 C -0.0956(6) -0.2779(3) -0.04666(17) 0.0708(12) Uani 1 1 d .
H16A H -0.0056 -0.3049 -0.0273 0.085 Uiso 1 1 calc R
C31 C -0.1419(5) -0.5254(3) 0.13770(15) 0.0572(10) Uani 1 1 d .
C32 C -0.1749(7) -0.4821(3) 0.19062(17) 0.0946(16) Uani 1 1 d .
H32A H -0.2751 -0.4510 0.1966 0.114 Uiso 1 1 calc R
C33 C -0.0534(9) -0.4856(5) 0.2359(2) 0.115(2) Uani 1 1 d .
H33A H -0.0734 -0.4562 0.2719 0.138 Uiso 1 1 calc R
C34 C 0.0916(9) -0.5315(4) 0.2270(2) 0.1138(19) Uani 1 1 d .
H34A H 0.1704 -0.5333 0.2571 0.137 Uiso 1 1 calc R
C35 C 0.1232(6) -0.5745(4) 0.1755(2) 0.0962(16) Uani 1 1 d .
H35A H 0.2234 -0.6059 0.1701 0.115 Uiso 1 1 calc R
C36 C 0.0089(6) -0.5724(3) 0.13087(18) 0.0711(12) Uani 1 1 d .
H36A H 0.0319 -0.6026 0.0954 0.085 Uiso 1 1 calc R
C51 C -0.3925(5) -0.7308(3) 0.11361(17) 0.0631(11) Uani 1 1 d .
O51 O -0.3185(5) -0.8023(2) 0.10575(13) 0.0995(11) Uani 1 1 d .
O52 O -0.4437(4) -0.6998(2) 0.16540(11) 0.0794(9) Uani 1 1 d .
C52 C -0.4070(7) -0.7515(4) 0.22134(19) 0.0964(17) Uani 1 1 d .
C53 C -0.2252(6) -0.7609(4) 0.2297(2) 0.1112(19) Uani 1 1 d .
H53A H -0.1756 -0.6999 0.2318 0.167 Uiso 1 1 calc R
H53B H -0.1786 -0.7948 0.1970 0.167 Uiso 1 1 calc R
H53C H -0.2035 -0.7943 0.2657 0.167 Uiso 1 1 calc R
C54 C -0.4920(10) -0.8460(5) 0.2179(3) 0.184(4) Uani 1 1 d .
H54A H -0.4396 -0.8834 0.1880 0.277 Uiso 1 1 calc R
H54B H -0.6072 -0.8374 0.2082 0.277 Uiso 1 1 calc R
H54C H -0.4831 -0.8771 0.2553 0.277 Uiso 1 1 calc R
C55 C -0.4795(10) -0.6876(6) 0.2668(2) 0.195(4) Uani 1 1 d .
H55A H -0.4203 -0.6293 0.2667 0.293 Uiso 1 1 calc R
H55B H -0.4704 -0.7162 0.3051 0.293 Uiso 1 1 calc R
H55C H -0.5945 -0.6764 0.2579 0.293 Uiso 1 1 calc R
C71 C -0.3850(5) -0.6750(3) -0.09970(15) 0.0661(12) Uani 1 1 d .
H71A H -0.4806 -0.7061 -0.1158 0.099 Uiso 1 1 calc R
H71B H -0.2972 -0.7196 -0.0941 0.099 Uiso 1 1 calc R
H71C H -0.3487 -0.6270 -0.1264 0.099 Uiso 1 1 calc R
O71 O -0.6810(4) -0.5536(2) -0.00670(12) 0.0778(9) Uani 1 1 d .
O72 O -0.5813(3) -0.51857(19) -0.09576(11) 0.0714(8) Uani 1 1 d .
C72 C -0.5791(5) -0.5645(3) -0.04363(17) 0.0567(10) Uani 1 1 d .
C73 C -0.7241(6) -0.4550(3) -0.1013(2) 0.1065(18) Uani 1 1 d .
H73A H -0.7202 -0.4241 -0.1389 0.160 Uiso 1 1 calc R
H73B H -0.7201 -0.4091 -0.0703 0.160 Uiso 1 1 calc R
H73C H -0.8254 -0.4902 -0.0982 0.160 Uiso 1 1 calc R

loop_
_atom_site_aniso_label
_atom_site_aniso_U_11
_atom_site_aniso_U_22
_atom_site_aniso_U_33
_atom_site_aniso_U_23
_atom_site_aniso_U_13
_atom_site_aniso_U_12
N1 0.0531(18) 0.0412(17) 0.0423(16) 0.0031(14) -0.0005(15) -0.0036(16)
C2 0.063(2) 0.049(2) 0.055(2) 0.0026(18) -0.004(2) -0.001(2)
C3 0.062(3) 0.051(2) 0.0472(19) -0.0066(18) 0.0001(19) 0.001(2)
N4 0.0509(18) 0.0512(17) 0.0354(15) -0.0009(14) 0.0010(15) -0.0007(17)
C5 0.053(2) 0.050(2) 0.051(2) 0.0070(18) -0.0022(19) 0.001(2)
C6 0.053(2) 0.056(2) 0.059(2) 0.001(2) -0.0039(19) -0.011(2)
C7 0.047(2) 0.050(2) 0.046(2) -0.0020(18) -0.0067(19) -0.003(2)
C7A 0.047(2) 0.056(2) 0.0391(19) 0.0040(18) 0.0018(19) 0.001(2)
C10 0.064(3) 0.058(2) 0.061(2) -0.002(2) 0.006(2) -0.009(2)
C11 0.060(3) 0.055(2) 0.050(2) 0.0106(19) 0.000(2) -0.005(2)
C12 0.066(3) 0.074(3) 0.057(2) 0.002(2) -0.001(2) -0.002(2)
C13 0.083(4) 0.079(3) 0.070(3) 0.012(3) 0.002(3) 0.016(3)
C14 0.105(4) 0.063(3) 0.080(3) 0.013(3) 0.018(3) 0.010(3)
C15 0.096(4) 0.066(3) 0.087(3) 0.008(3) 0.000(3) -0.019(3)
C16 0.067(3) 0.069(3) 0.076(3) 0.015(2) -0.009(2) -0.009(3)
C31 0.076(3) 0.053(2) 0.043(2) -0.005(2) 0.000(2) -0.013(2)
C32 0.121(4) 0.107(4) 0.056(2) -0.029(3) 0.005(3) -0.003(4)
C33 0.147(5) 0.143(5) 0.055(3) -0.040(3) -0.016(4) -0.008(5)
C34 0.141(6) 0.120(5) 0.081(4) -0.001(4) -0.037(4) -0.006(5)
C35 0.097(4) 0.110(4) 0.082(3) 0.001(3) -0.024(3) 0.002(3)
C36 0.078(3) 0.074(3) 0.061(2) -0.003(2) -0.018(3) 0.001(3)
C51 0.062(3) 0.073(3) 0.054(3) 0.007(2) 0.008(2) 0.000(3)
O51 0.149(3) 0.080(2) 0.0703(19) 0.0118(18) 0.011(2) 0.033(2)
O52 0.081(2) 0.107(2) 0.0503(16) 0.0210(16) 0.0120(15) 0.028(2)
C52 0.093(4) 0.142(5) 0.054(3) 0.032(3) 0.012(3) 0.029(4)
C53 0.109(4) 0.146(5) 0.078(3) 0.039(3) -0.011(3) 0.025(4)
C54 0.169(6) 0.249(8) 0.135(5) 0.127(6) -0.025(5) -0.091(7)
C55 0.213(7) 0.318(10) 0.054(3) 0.024(5) 0.038(4) 0.144(8)
C71 0.075(3) 0.073(3) 0.051(2) -0.008(2) -0.007(2) -0.010(2)
O71 0.0668(19) 0.095(2) 0.0711(18) -0.0035(17) 0.0050(17) 0.0120(18)
O72 0.0632(18) 0.0813(18) 0.0698(18) 0.0119(16) -0.0138(15) 0.0067(17)
C72 0.056(3) 0.066(3) 0.048(2) 0.001(2) -0.008(2) -0.012(2)
C73 0.085(3) 0.115(4) 0.119(4) 0.017(3) -0.027(3) 0.046(3)

loop_
_atom_type_symbol
_atom_type_description
_atom_type_scat_dispersion_real
_atom_type_scat_dispersion_imag
_atom_type_scat_source
C C 0.0033 0.0016 'International Tables Vol C Tables 4.2.6.8 and 6.1.1.4'
H H 0.0000 0.0000 'International Tables Vol C Tables 4.2.6.8 and 6.1.1.4'
N N 0.0061 0.0033 'International Tables Vol C Tables 4.2.6.8 and 6.1.1.4'
O O 0.0106 0.0060 'International Tables Vol C Tables 4.2.6.8 and 6.1.1.4'

loop_
_geom_angle_atom_site_label_1
_geom_angle_atom_site_label_2
_geom_angle_atom_site_label_3
_geom_angle
C2 N1 C7A 103.8(3)
C2 N1 C10 112.4(3)
C7A N1 C10 111.6(3)
N1 C2 C3 103.6(3)
N4 C3 C31 114.3(3)
N4 C3 C2 102.3(3)
C31 C3 C2 111.6(3)
C3 N4 C7A 108.5(2)
C3 N4 C5 117.3(3)
C7A N4 C5 109.4(3)
N4 C5 C6 102.8(3)
N4 C5 C51 109.5(3)
C6 C5 C51 112.4(3)
C5 C6 C7 104.9(3)
C72 C7 C6 108.2(3)
C72 C7 C71 113.2(3)
C6 C7 C71 111.2(3)
C72 C7 C7A 109.4(3)
C6 C7 C7A 101.6(3)
C71 C7 C7A 112.6(3)
N1 C7A N4 105.3(3)
N1 C7A C7 116.3(3)
N4 C7A C7 106.9(3)
N1 C10 C11 112.7(3)
C12 C11 C16 118.0(4)
C12 C11 C10 120.5(4)
C16 C11 C10 121.5(4)
C11 C12 C13 121.9(4)
C14 C13 C12 118.5(4)
C13 C14 C15 120.9(4)
C14 C15 C16 119.9(5)
C15 C16 C11 120.8(4)
C32 C31 C36 118.8(4)
C32 C31 C3 120.3(4)
C36 C31 C3 120.8(3)
C31 C32 C33 118.8(5)
C34 C33 C32 120.3(5)
C35 C34 C33 120.9(5)
C34 C35 C36 120.3(5)
C35 C36 C31 121.0(4)
O51 C51 O52 125.0(4)
O51 C51 C5 124.6(4)
O52 C51 C5 110.3(4)
C51 O52 C52 121.7(3)
C53 C52 O52 110.4(4)
C53 C52 C55 110.7(5)
O52 C52 C55 101.9(4)
C53 C52 C54 111.8(5)
O52 C52 C54 107.8(4)
C55 C52 C54 113.7(6)
C72 O72 C73 112.6(3)
O71 C72 O72 123.1(4)
O71 C72 C7 125.9(4)
O72 C72 C7 111.0(3)

loop_
_geom_bond_atom_site_label_1
_geom_bond_atom_site_label_2
_geom_bond_distance
N1 C2 1.453(4)
N1 C7A 1.460(4)
N1 C10 1.470(4)
C2 C3 1.518(5)
C3 N4 1.465(4)
C3 C31 1.519(5)
N4 C7A 1.474(4)
N4 C5 1.475(4)
C5 C6 1.515(4)
C5 C51 1.530(5)
C6 C7 1.536(4)
C7 C72 1.524(5)
C7 C71 1.539(5)
C7 C7A 1.549(5)
C10 C11 1.519(5)
C11 C12 1.364(5)
C11 C16 1.381(5)
C12 C13 1.388(6)
C13 C14 1.364(6)
C14 C15 1.362(6)
C15 C16 1.375(6)
C31 C32 1.375(5)
C31 C36 1.394(5)
C32 C33 1.418(7)
C33 C34 1.353(7)
C34 C35 1.345(6)
C35 C36 1.366(5)
C51 O51 1.196(4)
C51 O52 1.319(4)
O52 C52 1.495(5)
C52 C53 1.481(7)
C52 C55 1.494(7)
C52 C54 1.515(8)
O71 C72 1.181(4)
O72 C72 1.350(4)
O72 C73 1.470(5)

loop_
_geom_torsion_atom_site_label_1
_geom_torsion_atom_site_label_2
_geom_torsion_atom_site_label_3
_geom_torsion_atom_site_label_4
_geom_torsion
C7A N1 C2 C3 -41.1(3)
C10 N1 C2 C3 -161.8(3)
N1 C2 C3 N4 34.5(4)
N1 C2 C3 C31 157.2(3)
C31 C3 N4 C7A -136.1(3)
C2 C3 N4 C7A -15.3(4)
C31 C3 N4 C5 99.3(4)
C2 C3 N4 C5 -139.8(3)
C3 N4 C5 C6 150.3(3)
C7A N4 C5 C6 26.2(3)
C3 N4 C5 C51 -90.0(4)
C7A N4 C5 C51 145.9(3)
N4 C5 C6 C7 -37.9(3)
C51 C5 C6 C7 -155.5(3)
C5 C6 C7 C72 -80.4(3)
C5 C6 C7 C71 154.6(3)
C5 C6 C7 C7A 34.7(4)
C2 N1 C7A N4 31.3(4)
C10 N1 C7A N4 152.6(3)
C2 N1 C7A C7 149.4(3)
C10 N1 C7A C7 -89.3(4)
C3 N4 C7A N1 -9.3(4)
C5 N4 C7A N1 119.8(3)
C3 N4 C7A C7 -133.6(3)
C5 N4 C7A C7 -4.6(4)
C72 C7 C7A N1 -21.6(4)
C6 C7 C7A N1 -135.8(3)
C71 C7 C7A N1 105.2(4)
C72 C7 C7A N4 95.6(3)
C6 C7 C7A N4 -18.6(3)
C71 C7 C7A N4 -137.6(3)
C2 N1 C10 C11 -66.2(4)
C7A N1 C10 C11 177.7(3)
N1 C10 C11 C12 -92.2(4)
N1 C10 C11 C16 87.8(5)
C16 C11 C12 C13 0.2(6)
C10 C11 C12 C13 -179.9(4)
C11 C12 C13 C14 -0.8(7)
C12 C13 C14 C15 -0.2(7)
C13 C14 C15 C16 1.8(7)
C14 C15 C16 C11 -2.4(7)
C12 C11 C16 C15 1.4(6)
C10 C11 C16 C15 -178.5(4)
N4 C3 C31 C32 -140.5(4)
C2 C3 C31 C32 103.9(4)
N4 C3 C31 C36 43.7(5)
C2 C3 C31 C36 -71.9(5)
C36 C31 C32 C33 0.9(7)
C3 C31 C32 C33 -174.9(4)
C31 C32 C33 C34 -0.5(9)
C32 C33 C34 C35 0.0(10)
C33 C34 C35 C36 0.1(9)
C34 C35 C36 C31 0.3(7)
C32 C31 C36 C35 -0.9(6)
C3 C31 C36 C35 175.0(4)
N4 C5 C51 O51 -78.8(5)
C6 C5 C51 O51 34.7(6)
N4 C5 C51 O52 98.4(4)
C6 C5 C51 O52 -148.0(3)
O51 C51 O52 C52 2.5(7)
C5 C51 O52 C52 -174.7(4)
C51 O52 C52 C53 59.1(6)
C51 O52 C52 C55 176.7(5)
C51 O52 C52 C54 -63.3(6)
C73 O72 C72 O71 -0.5(5)
C73 O72 C72 C7 179.2(3)
C6 C7 C72 O71 21.5(5)
C71 C7 C72 O71 145.2(4)
C7A C7 C72 O71 -88.4(4)
C6 C7 C72 O72 -158.2(3)
C71 C7 C72 O72 -34.5(4)
C7A C7 C72 O72 91.9(3)
